data_4070021
loop_
_publ_author_name
'Song, Li-Cheng'
'Gao, Wei'
'Feng, Cui-Ping'
'Wang, De-Fu'
'Hu, Qing-Mei'

_publ_section_title
;
 Investigations on Synthesis, Structure, and Properties of New Butterfly
 [2Fe2Se] Cluster Complexes Relevant to Active Sites of Some Hydrogenases
;
_journal_issue 20
_journal_name_full Organometallics
_journal_page_first 6121
_journal_paper_doi 10.1021/om900572t
_journal_volume 28
_journal_year 2009
_chemical_formula_sum 'C20 H15 Fe2 O6 P Se2'
_chemical_formula_weight 651.91
_chemical_name_systematic
; 
 ? 
;
_space_group_IT_number 14
_symmetry_cell_setting monoclinic
_symmetry_space_group_name_Hall '-P 2ybc'
_symmetry_space_group_name_H-M 'P 1 21/c 1'
_atom_sites_solution_hydrogens geom
_atom_sites_solution_primary direct
_atom_sites_solution_secondary difmap
_audit_creation_method SHELXL-97
_cell_angle_alpha 90.00
_cell_angle_beta 115.13(3)
_cell_angle_gamma 90.00
_cell_formula_units_Z 4
_cell_length_a 12.116(2)
_cell_length_b 17.491(4)
_cell_length_c 11.902(2)
_cell_measurement_reflns_used 6605
_cell_measurement_temperature 293(2)
_cell_measurement_theta_max 27.908
_cell_measurement_theta_min 2.191
_cell_volume 2283.5(9)
_computing_cell_refinement crystalclear
_computing_data_collection crystalclear
_computing_data_reduction crystalclear
_computing_molecular_graphics 'Bruker SHELXTL'
_computing_publication_material 'Bruker SHELXTL'
_computing_structure_refinement 'SHELXL-97 (Sheldrick, 1997)'
_computing_structure_solution 'SHELXS-97 (Sheldrick, 1990)'
_diffrn_ambient_temperature 293(2)
_diffrn_measured_fraction_theta_full 0.980
_diffrn_measured_fraction_theta_max 0.980
_diffrn_measurement_device_type 'rigaku saturn'
_diffrn_measurement_method '\w scans'
_diffrn_radiation_monochromator confocal
_diffrn_radiation_source 'rotating anode'
_diffrn_radiation_type MoK\a
_diffrn_radiation_wavelength 0.71073
_diffrn_reflns_av_R_equivalents 0.1349
_diffrn_reflns_av_sigmaI/netI 0.1100
_diffrn_reflns_limit_h_max 13
_diffrn_reflns_limit_h_min -14
_diffrn_reflns_limit_k_max 20
_diffrn_reflns_limit_k_min -19
_diffrn_reflns_limit_l_max 14
_diffrn_reflns_limit_l_min -14
_diffrn_reflns_number 16798
_diffrn_reflns_theta_full 25.01
_diffrn_reflns_theta_max 25.01
_diffrn_reflns_theta_min 1.86
_diffrn_standards_decay_% 0
_diffrn_standards_interval_count 0
_diffrn_standards_interval_time 0
_diffrn_standards_number 0
_exptl_absorpt_coefficient_mu 4.562
_exptl_absorpt_correction_T_max 0.6583
_exptl_absorpt_correction_T_min 0.4939
_exptl_absorpt_correction_type multi-scan
_exptl_absorpt_process_details crystalclear
_exptl_crystal_density_diffrn 1.896
_exptl_crystal_density_method 'not measured'
_exptl_crystal_F_000 1272
_exptl_crystal_size_max 0.18
_exptl_crystal_size_mid 0.14
_exptl_crystal_size_min 0.10
_refine_diff_density_max 2.072
_refine_diff_density_min -1.259
_refine_diff_density_rms 0.212
_refine_ls_extinction_method none
_refine_ls_goodness_of_fit_ref 1.033
_refine_ls_hydrogen_treatment constr
_refine_ls_matrix_type full
_refine_ls_number_parameters 280
_refine_ls_number_reflns 3946
_refine_ls_number_restraints 0
_refine_ls_restrained_S_all 1.033
_refine_ls_R_factor_all 0.0896
_refine_ls_R_factor_gt 0.0698
_refine_ls_shift/su_max 0.001
_refine_ls_shift/su_mean 0.000
_refine_ls_structure_factor_coef Fsqd
_refine_ls_weighting_details 'calc w=1/[\s^2^(Fo^2^)+(0.0792P)^2^+0.0000P] where P=(Fo^2^+2Fc^2^)/3'
_refine_ls_weighting_scheme calc
_refine_ls_wR_factor_gt 0.1624
_refine_ls_wR_factor_ref 0.1771
_reflns_number_gt 2894
_reflns_number_total 3946
_reflns_threshold_expression >2sigma(I)
_cod_data_source_file om900572t_si_004.cif
_cod_data_source_block r81009d1
_cod_depositor_comments
;
The following automatic conversions were performed:

'_symmetry_cell_setting' value 'Monoclinic' changed to 'monoclinic'
according to /home/saulius/struct/CIF-dictionaries/cif_core.dic
dictionary named 'cif_core.dic' version 2.4.2 from
2011-04-26.

'_exptl_absorpt_correction_type' value 'MULTI-SCAN'
changed to 'multi-scan' according to
/home/saulius/struct/CIF-dictionaries/cif_core.dic dictionary named
'cif_core.dic' version 2.4.2 from 2011-04-26.

Automatic conversion script
Id: cif_fix_values 1715 2011-07-08 13:25:40Z adriana 
;
_cod_original_cell_volume 2283.6(8)
_cod_original_sg_symbol_H-M P2(1)/c
_cod_database_code 4070021

loop_
_symmetry_equiv_pos_as_xyz
'x, y, z'
'-x, y+1/2, -z+1/2'
'-x, -y, -z'
'x, -y-1/2, z-1/2'

loop_
_atom_site_label
_atom_site_type_symbol
_atom_site_fract_x
_atom_site_fract_y
_atom_site_fract_z
_atom_site_U_iso_or_equiv
_atom_site_adp_type
_atom_site_occupancy
_atom_site_symmetry_multiplicity
_atom_site_calc_flag
_atom_site_refinement_flags
Fe1 Fe 1.27425(10) 0.61104(6) 0.42173(11) 0.0302(3) Uani 1 1 d .
Fe2 Fe 1.06594(9) 0.56847(5) 0.26302(9) 0.0223(3) Uani 1 1 d .
Se1 Se 1.12498(7) 0.55742(4) 0.47986(7) 0.0267(2) Uani 1 1 d .
Se2 Se 1.12230(7) 0.69874(4) 0.29503(7) 0.0278(2) Uani 1 1 d .
P1 P 0.87622(17) 0.59704(10) 0.22074(17) 0.0234(5) Uani 1 1 d .
O1 O 1.4159(9) 0.7115(4) 0.6300(8) 0.101(4) Uani 1 1 d .
O2 O 1.3896(6) 0.4606(3) 0.4940(8) 0.063(2) Uani 1 1 d .
O3 O 1.3986(7) 0.6348(4) 0.2586(8) 0.066(2) Uani 1 1 d .
O4 O 1.1017(5) 0.4031(3) 0.2693(5) 0.0358(14) Uani 1 1 d .
O5 O 1.0710(6) 0.5817(3) 0.0214(5) 0.0395(14) Uani 1 1 d .
O6 O 0.8619(5) 0.6512(3) 0.3255(5) 0.0297(12) Uani 1 1 d .
C1 C 1.3624(8) 0.6710(5) 0.5509(9) 0.053(3) Uani 1 1 d .
C2 C 1.3456(8) 0.5207(5) 0.4689(10) 0.044(2) Uani 1 1 d .
C3 C 1.3497(9) 0.6271(4) 0.3231(10) 0.045(2) Uani 1 1 d .
C4 C 1.0826(7) 0.4685(5) 0.2620(7) 0.0278(17) Uani 1 1 d .
C5 C 1.0673(7) 0.5759(4) 0.1174(7) 0.0261(17) Uani 1 1 d .
C6 C 1.0379(7) 0.6347(4) 0.5275(7) 0.0320(19) Uani 1 1 d .
H6A H 0.9862 0.6088 0.5592 0.038 Uiso 1 1 calc R
H6B H 1.0973 0.6642 0.5953 0.038 Uiso 1 1 calc R
C7 C 0.9591(7) 0.6904(4) 0.4268(7) 0.0300(18) Uani 1 1 d .
H7 H 0.9189 0.7230 0.4653 0.036 Uiso 1 1 calc R
C8 C 1.0327(8) 0.7433(4) 0.3856(8) 0.036(2) Uani 1 1 d .
H8A H 1.0916 0.7690 0.4587 0.043 Uiso 1 1 calc R
H8B H 0.9781 0.7821 0.3330 0.043 Uiso 1 1 calc R
C9 C 0.7605(6) 0.5251(4) 0.2004(7) 0.0281(17) Uani 1 1 d .
C10 C 0.6556(8) 0.5406(4) 0.2148(8) 0.037(2) Uani 1 1 d .
H10 H 0.6462 0.5881 0.2448 0.044 Uiso 1 1 calc R
C11 C 0.5629(8) 0.4859(5) 0.1848(9) 0.044(2) Uani 1 1 d .
H11 H 0.4919 0.4973 0.1932 0.053 Uiso 1 1 calc R
C12 C 0.5780(7) 0.4148(5) 0.1425(8) 0.038(2) Uani 1 1 d .
H12 H 0.5174 0.3781 0.1246 0.046 Uiso 1 1 calc R
C13 C 0.6787(8) 0.3979(4) 0.1270(9) 0.043(2) Uani 1 1 d .
H13 H 0.6862 0.3500 0.0970 0.052 Uiso 1 1 calc R
C14 C 0.7743(7) 0.4525(4) 0.1559(8) 0.0341(19) Uani 1 1 d .
H14 H 0.8443 0.4406 0.1456 0.041 Uiso 1 1 calc R
C15 C 0.7954(6) 0.6533(4) 0.0823(7) 0.0249(16) Uani 1 1 d .
C16 C 0.7484(7) 0.7264(4) 0.0868(8) 0.0327(18) Uani 1 1 d .
H16 H 0.7589 0.7470 0.1627 0.039 Uiso 1 1 calc R
C17 C 0.6866(7) 0.7679(4) -0.0215(8) 0.035(2) Uani 1 1 d .
H17 H 0.6599 0.8172 -0.0170 0.042 Uiso 1 1 calc R
C18 C 0.6644(6) 0.7366(4) -0.1361(7) 0.0303(19) Uani 1 1 d .
H18 H 0.6199 0.7640 -0.2082 0.036 Uiso 1 1 calc R
C19 C 0.7085(7) 0.6639(4) -0.1435(7) 0.0327(19) Uani 1 1 d .
H19 H 0.6947 0.6428 -0.2201 0.039 Uiso 1 1 calc R
C20 C 0.7723(7) 0.6243(5) -0.0365(8) 0.0325(18) Uani 1 1 d .
H20 H 0.8018 0.5760 -0.0420 0.039 Uiso 1 1 calc R

loop_
_atom_site_aniso_label
_atom_site_aniso_U_11
_atom_site_aniso_U_22
_atom_site_aniso_U_33
_atom_site_aniso_U_23
_atom_site_aniso_U_13
_atom_site_aniso_U_12
Fe1 0.0285(6) 0.0237(6) 0.0320(7) 0.0014(4) 0.0066(5) -0.0008(4)
Fe2 0.0282(6) 0.0208(5) 0.0173(6) 0.0000(4) 0.0089(5) 0.0000(4)
Se1 0.0344(4) 0.0233(4) 0.0190(4) 0.0007(3) 0.0082(3) 0.0005(3)
Se2 0.0338(4) 0.0201(4) 0.0269(5) 0.0019(3) 0.0103(4) -0.0004(3)
P1 0.0276(10) 0.0222(10) 0.0191(10) 0.0008(7) 0.0087(8) 0.0009(7)
O1 0.109(7) 0.065(5) 0.061(6) -0.006(4) -0.029(5) -0.028(5)
O2 0.047(4) 0.031(3) 0.113(7) 0.022(4) 0.036(4) 0.015(3)
O3 0.061(5) 0.072(5) 0.089(6) 0.024(4) 0.056(5) 0.013(4)
O4 0.052(3) 0.024(3) 0.034(3) 0.001(2) 0.020(3) 0.008(2)
O5 0.058(4) 0.040(3) 0.031(4) -0.001(3) 0.029(3) -0.006(3)
O6 0.032(3) 0.037(3) 0.019(3) -0.006(2) 0.010(2) 0.003(2)
C1 0.044(5) 0.031(4) 0.048(6) 0.000(4) -0.015(5) -0.002(4)
C2 0.037(4) 0.035(5) 0.066(7) 0.009(4) 0.027(5) -0.004(4)
C3 0.047(5) 0.025(4) 0.053(6) 0.006(4) 0.012(5) -0.002(4)
C4 0.026(4) 0.049(5) 0.014(4) 0.000(3) 0.013(3) -0.002(3)
C5 0.030(4) 0.023(4) 0.021(4) -0.001(3) 0.008(3) -0.005(3)
C6 0.044(4) 0.035(4) 0.016(4) -0.006(3) 0.011(4) 0.002(3)
C7 0.038(4) 0.028(4) 0.024(4) -0.006(3) 0.013(4) 0.002(3)
C8 0.047(5) 0.015(4) 0.036(5) 0.000(3) 0.008(4) 0.011(3)
C9 0.020(3) 0.037(4) 0.024(4) -0.003(3) 0.006(3) -0.006(3)
C10 0.048(5) 0.028(4) 0.040(5) 0.004(4) 0.025(4) 0.010(3)
C11 0.038(4) 0.039(5) 0.062(7) -0.002(4) 0.029(5) -0.003(4)
C12 0.030(4) 0.038(4) 0.044(5) 0.000(4) 0.013(4) 0.000(3)
C13 0.044(5) 0.025(4) 0.059(6) 0.000(4) 0.020(5) -0.004(3)
C14 0.035(4) 0.030(4) 0.040(5) -0.005(3) 0.017(4) -0.010(3)
C15 0.018(3) 0.034(4) 0.019(4) 0.002(3) 0.005(3) 0.001(3)
C16 0.039(4) 0.036(4) 0.031(5) 0.000(3) 0.022(4) -0.001(3)
C17 0.040(4) 0.032(4) 0.036(5) -0.003(3) 0.018(4) -0.001(3)
C18 0.022(4) 0.034(4) 0.025(4) 0.008(3) 0.000(3) -0.007(3)
C19 0.036(4) 0.038(4) 0.026(4) 0.003(3) 0.014(4) -0.007(3)
C20 0.034(4) 0.040(4) 0.025(4) 0.000(3) 0.014(4) 0.004(3)

loop_
_atom_type_symbol
_atom_type_description
_atom_type_scat_dispersion_real
_atom_type_scat_dispersion_imag
_atom_type_scat_source
C C 0.0033 0.0016 'International Tables Vol C Tables 4.2.6.8 and 6.1.1.4'
H H 0.0000 0.0000 'International Tables Vol C Tables 4.2.6.8 and 6.1.1.4'
O O 0.0106 0.0060 'International Tables Vol C Tables 4.2.6.8 and 6.1.1.4'
P P 0.1023 0.0942 'International Tables Vol C Tables 4.2.6.8 and 6.1.1.4'
Fe Fe 0.3463 0.8444 'International Tables Vol C Tables 4.2.6.8 and 6.1.1.4'
Se Se -0.0929 2.2259 'International Tables Vol C Tables 4.2.6.8 and 6.1.1.4'

loop_
_geom_angle_atom_site_label_1
_geom_angle_atom_site_label_2
_geom_angle_atom_site_label_3
_geom_angle
C2 Fe1 C3 91.8(4)
C2 Fe1 C1 102.5(4)
C3 Fe1 C1 100.7(5)
C2 Fe1 Se2 156.5(3)
C3 Fe1 Se2 87.5(3)
C1 Fe1 Se2 100.7(3)
C2 Fe1 Se1 83.4(3)
C3 Fe1 Se1 155.9(3)
C1 Fe1 Se1 103.3(4)
Se2 Fe1 Se1 87.67(5)
C2 Fe1 Fe2 99.9(3)
C3 Fe1 Fe2 100.4(3)
C1 Fe1 Fe2 148.5(3)
Se2 Fe1 Fe2 57.32(4)
Se1 Fe1 Fe2 57.58(4)
C5 Fe2 C4 91.0(3)
C5 Fe2 P1 101.9(3)
C4 Fe2 P1 109.7(3)
C5 Fe2 Se2 87.9(2)
C4 Fe2 Se2 158.8(2)
P1 Fe2 Se2 91.16(6)
C5 Fe2 Se1 163.7(3)
C4 Fe2 Se1 86.8(2)
P1 Fe2 Se1 94.05(7)
Se2 Fe2 Se1 88.29(4)
C5 Fe2 Fe1 106.9(2)
C4 Fe2 Fe1 102.5(2)
P1 Fe2 Fe1 135.92(7)
Se2 Fe2 Fe1 57.94(4)
Se1 Fe2 Fe1 57.98(5)
C6 Se1 Fe2 108.1(2)
C6 Se1 Fe1 112.6(3)
Fe2 Se1 Fe1 64.44(5)
C8 Se2 Fe2 106.2(2)
C8 Se2 Fe1 111.3(2)
Fe2 Se2 Fe1 64.74(4)
O6 P1 C15 100.8(3)
O6 P1 C9 100.2(3)
C15 P1 C9 99.6(3)
O6 P1 Fe2 113.5(2)
C15 P1 Fe2 116.3(3)
C9 P1 Fe2 123.1(3)
C7 O6 P1 126.6(5)
O1 C1 Fe1 177.3(8)
O2 C2 Fe1 176.8(10)
O3 C3 Fe1 177.7(8)
O4 C4 Fe2 174.9(7)
O5 C5 Fe2 178.4(7)
C7 C6 Se1 116.9(6)
C7 C6 H6A 108.1
Se1 C6 H6A 108.1
C7 C6 H6B 108.1
Se1 C6 H6B 108.1
H6A C6 H6B 107.3
O6 C7 C8 113.8(7)
O6 C7 C6 111.6(6)
C8 C7 C6 112.9(7)
O6 C7 H7 105.9
C8 C7 H7 105.9
C6 C7 H7 105.9
C7 C8 Se2 118.2(5)
C7 C8 H8A 107.8
Se2 C8 H8A 107.8
C7 C8 H8B 107.8
Se2 C8 H8B 107.8
H8A C8 H8B 107.1
C10 C9 C14 119.1(7)
C10 C9 P1 123.0(6)
C14 C9 P1 117.6(6)
C9 C10 C11 120.9(8)
C9 C10 H10 119.5
C11 C10 H10 119.5
C12 C11 C10 119.5(9)
C12 C11 H11 120.3
C10 C11 H11 120.3
C13 C12 C11 121.1(8)
C13 C12 H12 119.5
C11 C12 H12 119.5
C12 C13 C14 120.8(8)
C12 C13 H13 119.6
C14 C13 H13 119.6
C9 C14 C13 118.6(8)
C9 C14 H14 120.7
C13 C14 H14 120.7
C16 C15 C20 116.8(7)
C16 C15 P1 122.0(6)
C20 C15 P1 121.1(6)
C17 C16 C15 120.4(8)
C17 C16 H16 119.8
C15 C16 H16 119.8
C18 C17 C16 120.6(7)
C18 C17 H17 119.7
C16 C17 H17 119.7
C17 C18 C19 120.2(7)
C17 C18 H18 119.9
C19 C18 H18 119.9
C20 C19 C18 118.9(8)
C20 C19 H19 120.5
C18 C19 H19 120.5
C19 C20 C15 123.0(8)
C19 C20 H20 118.5
C15 C20 H20 118.5

loop_
_geom_bond_atom_site_label_1
_geom_bond_atom_site_label_2
_geom_bond_distance
Fe1 C2 1.774(8)
Fe1 C3 1.790(12)
Fe1 C1 1.792(9)
Fe1 Se2 2.3788(14)
Fe1 Se1 2.3858(15)
Fe1 Fe2 2.5385(17)
Fe2 C5 1.745(8)
Fe2 C4 1.761(8)
Fe2 P1 2.192(2)
Fe2 Se2 2.3627(12)
Fe2 Se1 2.3752(14)
Se1 C6 1.941(8)
Se2 C8 1.985(9)
P1 O6 1.633(5)
P1 C15 1.808(7)
P1 C9 1.823(7)
O1 C1 1.135(11)
O2 C2 1.160(10)
O3 C3 1.160(12)
O4 C4 1.162(9)
O5 C5 1.166(9)
O6 C7 1.450(8)
C6 C7 1.525(10)
C6 H6A 0.9700
C6 H6B 0.9700
C7 C8 1.505(12)
C7 H7 0.9800
C8 H8A 0.9700
C8 H8B 0.9700
C9 C10 1.379(11)
C9 C14 1.412(11)
C10 C11 1.402(12)
C10 H10 0.9300
C11 C12 1.382(12)
C11 H11 0.9300
C12 C13 1.342(13)
C12 H12 0.9300
C13 C14 1.427(11)
C13 H13 0.9300
C14 H14 0.9300
C15 C16 1.410(10)
C15 C20 1.414(11)
C16 C17 1.388(11)
C16 H16 0.9300
C17 C18 1.386(11)
C17 H17 0.9300
C18 C19 1.396(11)
C18 H18 0.9300
C19 C20 1.365(11)
C19 H19 0.9300
C20 H20 0.9300

loop_
_geom_torsion_atom_site_label_1
_geom_torsion_atom_site_label_2
_geom_torsion_atom_site_label_3
_geom_torsion_atom_site_label_4
_geom_torsion
C2 Fe1 Fe2 C5 -97.5(4)
C3 Fe1 Fe2 C5 -3.8(4)
C1 Fe1 Fe2 C5 127.7(7)
Se2 Fe1 Fe2 C5 76.4(2)
Se1 Fe1 Fe2 C5 -173.1(3)
C2 Fe1 Fe2 C4 -2.5(4)
C3 Fe1 Fe2 C4 91.2(4)
C1 Fe1 Fe2 C4 -137.3(7)
Se2 Fe1 Fe2 C4 171.4(3)
Se1 Fe1 Fe2 C4 -78.1(3)
C2 Fe1 Fe2 P1 133.9(4)
C3 Fe1 Fe2 P1 -132.4(3)
C1 Fe1 Fe2 P1 -0.9(7)
Se2 Fe1 Fe2 P1 -52.23(10)
Se1 Fe1 Fe2 P1 58.26(10)
C2 Fe1 Fe2 Se2 -173.9(3)
C3 Fe1 Fe2 Se2 -80.2(3)
C1 Fe1 Fe2 Se2 51.3(6)
Se1 Fe1 Fe2 Se2 110.50(5)
C2 Fe1 Fe2 Se1 75.6(3)
C3 Fe1 Fe2 Se1 169.4(3)
C1 Fe1 Fe2 Se1 -59.2(6)
Se2 Fe1 Fe2 Se1 -110.50(5)
C5 Fe2 Se1 C6 131.1(8)
C4 Fe2 Se1 C6 -146.2(4)
P1 Fe2 Se1 C6 -36.7(3)
Se2 Fe2 Se1 C6 54.4(3)
Fe1 Fe2 Se1 C6 106.9(3)
C5 Fe2 Se1 Fe1 24.1(8)
C4 Fe2 Se1 Fe1 106.8(2)
P1 Fe2 Se1 Fe1 -143.62(7)
Se2 Fe2 Se1 Fe1 -52.58(4)
C2 Fe1 Se1 C6 153.9(4)
C3 Fe1 Se1 C6 -126.5(7)
C1 Fe1 Se1 C6 52.5(4)
Se2 Fe1 Se1 C6 -47.9(2)
Fe2 Fe1 Se1 C6 -100.0(2)
C2 Fe1 Se1 Fe2 -106.1(3)
C3 Fe1 Se1 Fe2 -26.5(7)
C1 Fe1 Se1 Fe2 152.5(3)
Se2 Fe1 Se1 Fe2 52.10(4)
C5 Fe2 Se2 C8 142.2(3)
C4 Fe2 Se2 C8 -130.3(7)
P1 Fe2 Se2 C8 40.3(2)
Se1 Fe2 Se2 C8 -53.7(2)
Fe1 Fe2 Se2 C8 -106.3(2)
C5 Fe2 Se2 Fe1 -111.5(3)
C4 Fe2 Se2 Fe1 -23.9(7)
P1 Fe2 Se2 Fe1 146.63(8)
Se1 Fe2 Se2 Fe1 52.61(5)
C2 Fe1 Se2 C8 113.7(9)
C3 Fe1 Se2 C8 -157.5(4)
C1 Fe1 Se2 C8 -57.0(5)
Se1 Fe1 Se2 C8 46.1(3)
Fe2 Fe1 Se2 C8 98.4(3)
C2 Fe1 Se2 Fe2 15.3(8)
C3 Fe1 Se2 Fe2 104.1(3)
C1 Fe1 Se2 Fe2 -155.5(4)
Se1 Fe1 Se2 Fe2 -52.31(4)
C5 Fe2 P1 O6 -139.4(3)
C4 Fe2 P1 O6 125.1(3)
Se2 Fe2 P1 O6 -51.3(2)
Se1 Fe2 P1 O6 37.1(2)
Fe1 Fe2 P1 O6 -9.2(3)
C5 Fe2 P1 C15 -23.2(4)
C4 Fe2 P1 C15 -118.6(4)
Se2 Fe2 P1 C15 65.0(3)
Se1 Fe2 P1 C15 153.4(3)
Fe1 Fe2 P1 C15 107.1(3)
C5 Fe2 P1 C9 99.7(4)
C4 Fe2 P1 C9 4.3(4)
Se2 Fe2 P1 C9 -172.1(3)
Se1 Fe2 P1 C9 -83.8(3)
Fe1 Fe2 P1 C9 -130.1(3)
C15 P1 O6 C7 -114.2(6)
C9 P1 O6 C7 143.9(6)
Fe2 P1 O6 C7 10.8(6)
C2 Fe1 C1 O1 171(26)
C3 Fe1 C1 O1 77(26)
Se2 Fe1 C1 O1 -12(26)
Se1 Fe1 C1 O1 -102(26)
Fe2 Fe1 C1 O1 -54(26)
C3 Fe1 C2 O2 -60(15)
C1 Fe1 C2 O2 -161(15)
Se2 Fe1 C2 O2 28(15)
Se1 Fe1 C2 O2 96(15)
Fe2 Fe1 C2 O2 41(15)
C2 Fe1 C3 O3 30(21)
C1 Fe1 C3 O3 133(21)
Se2 Fe1 C3 O3 -127(21)
Se1 Fe1 C3 O3 -48(21)
Fe2 Fe1 C3 O3 -71(21)
C5 Fe2 C4 O4 119(8)
P1 Fe2 C4 O4 -138(8)
Se2 Fe2 C4 O4 32(8)
Se1 Fe2 C4 O4 -45(8)
Fe1 Fe2 C4 O4 12(8)
C4 Fe2 C5 O5 -110(26)
P1 Fe2 C5 O5 140(26)
Se2 Fe2 C5 O5 49(26)
Se1 Fe2 C5 O5 -27(26)
Fe1 Fe2 C5 O5 -6(26)
Fe2 Se1 C6 C7 -4.6(6)
Fe1 Se1 C6 C7 64.6(6)
P1 O6 C7 C8 56.7(8)
P1 O6 C7 C6 -72.4(9)
Se1 C6 C7 O6 62.1(8)
Se1 C6 C7 C8 -67.6(7)
O6 C7 C8 Se2 -61.2(8)
C6 C7 C8 Se2 67.4(8)
Fe2 Se2 C8 C7 5.3(6)
Fe1 Se2 C8 C7 -63.3(6)
O6 P1 C9 C10 30.9(7)
C15 P1 C9 C10 -72.0(7)
Fe2 P1 C9 C10 157.8(6)
O6 P1 C9 C14 -155.6(6)
C15 P1 C9 C14 101.5(7)
Fe2 P1 C9 C14 -28.7(7)
C14 C9 C10 C11 -0.6(12)
P1 C9 C10 C11 172.8(7)
C9 C10 C11 C12 1.3(14)
C10 C11 C12 C13 -1.6(14)
C11 C12 C13 C14 1.2(14)
C10 C9 C14 C13 0.2(12)
P1 C9 C14 C13 -173.6(7)
C12 C13 C14 C9 -0.5(13)
O6 P1 C15 C16 4.5(7)
C9 P1 C15 C16 106.9(7)
Fe2 P1 C15 C16 -118.6(6)
O6 P1 C15 C20 -172.9(6)
C9 P1 C15 C20 -70.5(7)
Fe2 P1 C15 C20 63.9(7)
C20 C15 C16 C17 -2.3(11)
P1 C15 C16 C17 -179.8(6)
C15 C16 C17 C18 3.5(12)
C16 C17 C18 C19 -2.7(12)
C17 C18 C19 C20 0.8(12)
C18 C19 C20 C15 0.3(12)
C16 C15 C20 C19 0.4(12)
P1 C15 C20 C19 178.0(6)
